data_7700791
loop_
_publ_author_name
'Chen, You-Xuan'
'Yang, Hsueh-Hui'
'Lin, Yu-Liang'
'Hou, Ji-Kuan'
'Chu, Yong-Jui'
'Liu, Fu-Chen'
'Lee, Gene-Hsiang'

_publ_section_title
;
 [3 + 2] cycloaddition of azido-bridged molybdenum(ii) complex with
 nitriles and alkynes.
;
_journal_issue 34
_journal_name_full 'Dalton transactions (Cambridge, England : 2003)'
_journal_page_first 12996
_journal_page_last 13005
_journal_paper_doi 10.1039/c9dt02659b
_journal_volume 48
_journal_year 2019
_chemical_formula_sum 'C27 H24 Cl2 Mo2 N18 O4'
_chemical_formula_weight 927.42
_space_group_crystal_system monoclinic
_space_group_IT_number 14
_space_group_name_Hall '-P 2yn'
_space_group_name_H-M_alt 'P 1 21/n 1'
_symmetry_space_group_name_Hall '-P 2yn'
_symmetry_space_group_name_H-M 'P 1 21/n 1'
_atom_sites_solution_hydrogens geom
_audit_creation_method SHELXL-2014/7
_audit_update_record
;
2019-06-24 deposited with the CCDC.    2019-08-09 downloaded from the CCDC.
;
_cell_angle_alpha 90
_cell_angle_beta 98.1264(15)
_cell_angle_gamma 90
_cell_formula_units_Z 4
_cell_length_a 11.2316(4)
_cell_length_b 11.6355(4)
_cell_length_c 28.9416(10)
_cell_measurement_reflns_used 24484
_cell_measurement_temperature 150(2)
_cell_measurement_theta_max 27.50
_cell_measurement_theta_min 1.42
_cell_volume 3744.3(2)
_computing_cell_refinement DENZO-SMN
_computing_data_collection 'NONIUS COLLECT'
_computing_data_reduction DENZO-SMN
_computing_molecular_graphics 'Bruker SHELXTL'
_computing_publication_material 'Bruker SHELXTL'
_computing_structure_refinement 'SHELXL-2014/7 (Sheldrick, 2014)'
_computing_structure_solution 'Bruker SHELXTL'
_diffrn_ambient_temperature 150(2)
_diffrn_measured_fraction_theta_full 0.999
_diffrn_measured_fraction_theta_max 0.994
_diffrn_measurement_device_type 'NONIUS KappaCCD'
_diffrn_measurement_method '\w scans'
_diffrn_radiation_type MoK\a
_diffrn_radiation_wavelength 0.71073
_diffrn_reflns_av_R_equivalents 0.0580
_diffrn_reflns_av_unetI/netI 0.0755
_diffrn_reflns_Laue_measured_fraction_full 0.999
_diffrn_reflns_Laue_measured_fraction_max 0.994
_diffrn_reflns_limit_h_max 14
_diffrn_reflns_limit_h_min -14
_diffrn_reflns_limit_k_max 14
_diffrn_reflns_limit_k_min -15
_diffrn_reflns_limit_l_max 37
_diffrn_reflns_limit_l_min -37
_diffrn_reflns_number 24479
_diffrn_reflns_point_group_measured_fraction_full 0.999
_diffrn_reflns_point_group_measured_fraction_max 0.994
_diffrn_reflns_theta_full 25.242
_diffrn_reflns_theta_max 27.499
_diffrn_reflns_theta_min 2.534
_exptl_absorpt_coefficient_mu 0.872
_exptl_absorpt_correction_T_max 0.990
_exptl_absorpt_correction_T_min 0.750
_exptl_absorpt_correction_type multi-scan
_exptl_absorpt_process_details 'SORTAV (Blessing, 1995)'
_exptl_crystal_colour red-brown
_exptl_crystal_density_diffrn 1.645
_exptl_crystal_description plate
_exptl_crystal_F_000 1848
_exptl_crystal_size_max 0.500
_exptl_crystal_size_mid 0.300
_exptl_crystal_size_min 0.030
_refine_diff_density_max 1.087
_refine_diff_density_min -1.152
_refine_diff_density_rms 0.118
_refine_ls_extinction_method none
_refine_ls_goodness_of_fit_ref 1.009
_refine_ls_hydrogen_treatment constr
_refine_ls_matrix_type full
_refine_ls_number_parameters 482
_refine_ls_number_reflns 8540
_refine_ls_number_restraints 0
_refine_ls_restrained_S_all 1.009
_refine_ls_R_factor_all 0.0953
_refine_ls_R_factor_gt 0.0480
_refine_ls_shift/su_max 0.001
_refine_ls_shift/su_mean 0.000
_refine_ls_structure_factor_coef Fsqd
_refine_ls_weighting_details 'w=1/[\s^2^(Fo^2^)+(0.0645P)^2^] where P=(Fo^2^+2Fc^2^)/3'
_refine_ls_weighting_scheme calc
_refine_ls_wR_factor_gt 0.1094
_refine_ls_wR_factor_ref 0.1239
_reflns_Friedel_coverage 0.000
_reflns_number_gt 5298
_reflns_number_total 8540
_reflns_threshold_expression 'I > 2\s(I)'
_cod_data_source_file c9dt02659b2.cif
_cod_data_source_block ic15869
_cod_depositor_comments 'Adding full bibliography for 7700790--7700796.cif.'
_cod_database_code 7700791
_shelx_shelxl_version_number 2014/7
_shelx_space_group_comment
; 
The symmetry employed for this shelxl refinement is uniquely defined 
by the following loop, which should always be used as a source of 
symmetry information in preference to the above space-group names. 
They are only intended as comments. 
;
_shelx_estimated_absorpt_t_min 0.670
_shelx_estimated_absorpt_t_max 0.974

loop_
_space_group_symop_operation_xyz
'x, y, z'
'-x+1/2, y+1/2, -z+1/2'
'-x, -y, -z'
'x-1/2, -y-1/2, z-1/2'

loop_
_atom_site_label
_atom_site_type_symbol
_atom_site_fract_x
_atom_site_fract_y
_atom_site_fract_z
_atom_site_U_iso_or_equiv
_atom_site_adp_type
_atom_site_occupancy
_atom_site_site_symmetry_order
_atom_site_calc_flag
_atom_site_refinement_flags_posn
_atom_site_refinement_flags_adp
Mo1 Mo 0.69566(3) 0.91622(3) 0.19017(2) 0.02203(11) Uani 1 1 d . .
Mo2 Mo 0.96296(3) 1.08505(3) 0.15608(2) 0.02063(10) Uani 1 1 d . .
N1 N 0.8785(3) 0.9860(3) 0.20673(10) 0.0209(7) Uani 1 1 d . .
N2 N 0.9312(3) 0.9793(3) 0.24664(12) 0.0284(8) Uani 1 1 d . .
N3 N 0.9809(4) 0.9735(4) 0.28380(13) 0.0493(11) Uani 1 1 d . .
N4 N 0.5783(3) 1.1593(3) 0.15084(10) 0.0247(7) Uani 1 1 d . .
N5 N 0.6763(3) 1.0944(3) 0.15882(10) 0.0225(7) Uani 1 1 d . .
N6 N 0.7712(3) 1.1535(3) 0.14699(10) 0.0225(7) Uani 1 1 d . .
N7 N 0.7344(3) 1.2568(3) 0.13105(10) 0.0241(7) Uani 1 1 d . .
N8 N 0.3152(3) 1.3143(3) 0.13342(15) 0.0518(11) Uani 1 1 d . .
N9 N 0.4018(4) 1.6069(3) 0.07799(14) 0.0476(11) Uani 1 1 d . .
N10 N 0.7752(4) 1.5115(3) 0.08588(15) 0.0526(11) Uani 1 1 d . .
N11 N 0.7346(3) 0.8095(3) 0.08983(11) 0.0278(8) Uani 1 1 d . .
N12 N 0.7714(3) 0.8866(3) 0.12217(11) 0.0249(7) Uani 1 1 d . .
N13 N 0.8725(3) 0.9371(3) 0.11224(10) 0.0230(7) Uani 1 1 d . .
N14 N 0.9035(3) 0.8916(3) 0.07352(11) 0.0278(8) Uani 1 1 d . .
N15 N 0.6009(4) 0.6547(4) -0.00968(13) 0.0474(10) Uani 1 1 d . .
N16 N 0.8930(4) 0.5336(3) -0.05783(13) 0.0439(10) Uani 1 1 d . .
N17 N 1.1255(4) 0.7647(4) 0.03164(14) 0.0511(11) Uani 1 1 d . .
C1 C 0.6552(4) 0.9491(4) 0.25170(15) 0.0330(10) Uani 1 1 d . .
C2 C 0.7506(4) 0.7770(4) 0.22378(16) 0.0401(11) Uani 1 1 d . .
C3 C 1.0343(3) 1.1949(3) 0.20257(14) 0.0269(9) Uani 1 1 d . .
C4 C 1.1186(4) 1.0184(4) 0.17816(16) 0.0392(11) Uani 1 1 d . .
C5 C 0.4877(4) 0.9312(4) 0.18479(18) 0.0479(13) Uani 1 1 d . .
H5A H 0.4491 0.8913 0.2090 0.058 Uiso 1 1 calc R U
H5B H 0.4516 1.0068 0.1754 0.058 Uiso 1 1 calc R U
C6 C 0.5231(4) 0.8645(5) 0.15018(16) 0.0487(14) Uani 1 1 d . .
H6 H 0.5012 0.8841 0.1164 0.058 Uiso 1 1 calc R U
C7 C 0.5800(4) 0.7581(4) 0.16499(17) 0.0529(14) Uani 1 1 d . .
H7A H 0.6084 0.7098 0.1406 0.064 Uiso 1 1 calc R U
H7B H 0.5448 0.7140 0.1890 0.064 Uiso 1 1 calc R U
C8 C 0.9983(4) 1.2606(4) 0.12208(16) 0.0458(13) Uani 1 1 d . .
H8A H 0.9318 1.3172 0.1188 0.055 Uiso 1 1 calc R U
H8B H 1.0790 1.2949 0.1307 0.055 Uiso 1 1 calc R U
C9 C 0.9887(4) 1.1687(5) 0.08969(15) 0.0503(14) Uani 1 1 d . .
H9 H 0.9251 1.1670 0.0618 0.060 Uiso 1 1 calc R U
C10 C 1.0817(5) 1.0884(5) 0.09584(16) 0.0535(15) Uani 1 1 d . .
H10A H 1.1645 1.1187 0.1036 0.064 Uiso 1 1 calc R U
H10B H 1.0749 1.0219 0.0743 0.064 Uiso 1 1 calc R U
C11 C 0.6168(3) 1.2571(3) 0.13404(12) 0.0235(8) Uani 1 1 d . .
C12 C 0.5345(3) 1.3508(3) 0.11943(13) 0.0251(9) Uani 1 1 d . .
C13 C 0.5646(4) 1.4510(4) 0.10065(14) 0.0293(10) Uani 1 1 d . .
C14 C 0.4099(4) 1.3306(3) 0.12677(14) 0.0313(10) Uani 1 1 d . .
C15 C 0.4731(4) 1.5375(4) 0.08783(15) 0.0354(10) Uani 1 1 d . .
C16 C 0.6835(4) 1.4799(4) 0.09281(14) 0.0328(10) Uani 1 1 d . .
C17 C 0.8161(4) 0.8137(3) 0.06104(12) 0.0250(9) Uani 1 1 d . .
C18 C 0.8117(4) 0.7340(3) 0.02174(13) 0.0305(10) Uani 1 1 d . .
C19 C 0.9096(4) 0.6964(4) 0.00392(14) 0.0326(10) Uani 1 1 d . .
C20 C 0.6948(4) 0.6876(4) 0.00386(13) 0.0308(10) Uani 1 1 d . .
C21 C 0.8976(4) 0.6059(4) -0.03158(15) 0.0377(11) Uani 1 1 d . .
C22 C 1.0291(4) 0.7364(4) 0.01992(14) 0.0323(10) Uani 1 1 d . .
O1 O 0.6340(3) 0.9627(3) 0.28941(11) 0.0545(9) Uani 1 1 d . .
O2 O 0.7856(4) 0.6988(3) 0.24599(12) 0.0672(11) Uani 1 1 d . .
O3 O 1.0847(3) 1.2539(3) 0.23088(11) 0.0466(8) Uani 1 1 d . .
O4 O 1.2120(3) 0.9838(3) 0.19439(13) 0.0587(10) Uani 1 1 d . .
N18 N 0.1255(3) 0.6463(3) 0.17796(12) 0.0316(8) Uani 1 1 d . .
C23 C 0.2166(5) 0.7100(5) 0.1553(2) 0.085(2) Uani 1 1 d . .
H23A H 0.2237 0.6747 0.1250 0.128 Uiso 1 1 calc R U
H23B H 0.2946 0.7067 0.1753 0.128 Uiso 1 1 calc R U
H23C H 0.1916 0.7903 0.1506 0.128 Uiso 1 1 calc R U
C24 C 0.1079(5) 0.7018(4) 0.22304(16) 0.0562(14) Uani 1 1 d . .
H24A H 0.0750 0.7792 0.2169 0.084 Uiso 1 1 calc R U
H24B H 0.1854 0.7069 0.2433 0.084 Uiso 1 1 calc R U
H24C H 0.0519 0.6558 0.2384 0.084 Uiso 1 1 calc R U
C25 C 0.0100(4) 0.6442(5) 0.14625(17) 0.0606(15) Uani 1 1 d . .
H25A H 0.0226 0.6106 0.1163 0.091 Uiso 1 1 calc R U
H25B H -0.0205 0.7227 0.1413 0.091 Uiso 1 1 calc R U
H25C H -0.0484 0.5977 0.1602 0.091 Uiso 1 1 calc R U
C26 C 0.1655(6) 0.5257(5) 0.18704(18) 0.0730(19) Uani 1 1 d . .
H26A H 0.1057 0.4844 0.2023 0.110 Uiso 1 1 calc R U
H26B H 0.2431 0.5252 0.2074 0.110 Uiso 1 1 calc R U
H26C H 0.1742 0.4880 0.1574 0.110 Uiso 1 1 calc R U
C27 C 0.6138(4) 1.1075(4) -0.02279(15) 0.0464(13) Uani 1 1 d . .
H27A H 0.6539 1.1741 -0.0353 0.056 Uiso 1 1 calc R U
H27B H 0.5257 1.1194 -0.0293 0.056 Uiso 1 1 calc R U
Cl1 Cl 0.65877(15) 1.09558(15) 0.03714(5) 0.0786(5) Uani 1 1 d . .
Cl2 Cl 0.65368(16) 0.97945(16) -0.04960(6) 0.0850(5) Uani 1 1 d . .

loop_
_atom_site_aniso_label
_atom_site_aniso_U_11
_atom_site_aniso_U_22
_atom_site_aniso_U_33
_atom_site_aniso_U_23
_atom_site_aniso_U_13
_atom_site_aniso_U_12
Mo1 0.01929(19) 0.02200(19) 0.02530(19) 0.00217(15) 0.00492(14) -0.00209(14)
Mo2 0.01319(18) 0.0244(2) 0.02458(18) -0.00163(15) 0.00352(13) -0.00102(14)
N1 0.0169(17) 0.0220(18) 0.0236(17) 0.0019(14) 0.0027(13) 0.0011(14)
N2 0.026(2) 0.030(2) 0.0295(19) 0.0034(16) 0.0031(16) -0.0014(16)
N3 0.045(3) 0.065(3) 0.034(2) 0.009(2) -0.0081(19) -0.010(2)
N4 0.0152(17) 0.0304(19) 0.0281(17) 0.0027(15) 0.0017(14) 0.0044(15)
N5 0.0152(17) 0.0264(18) 0.0258(16) 0.0011(14) 0.0029(13) -0.0019(14)
N6 0.0150(17) 0.0248(18) 0.0279(17) 0.0035(14) 0.0038(14) 0.0010(14)
N7 0.0203(18) 0.0232(17) 0.0282(17) 0.0039(15) 0.0016(14) 0.0005(15)
N8 0.018(2) 0.051(3) 0.086(3) -0.005(2) 0.009(2) 0.0012(19)
N9 0.040(3) 0.034(2) 0.067(3) 0.000(2) -0.001(2) 0.0079(19)
N10 0.037(3) 0.045(3) 0.074(3) 0.026(2) 0.004(2) -0.005(2)
N11 0.030(2) 0.0274(19) 0.0259(17) -0.0038(15) 0.0025(15) -0.0043(16)
N12 0.0229(18) 0.0258(18) 0.0259(17) 0.0008(14) 0.0031(14) -0.0051(14)
N13 0.0215(18) 0.0253(18) 0.0221(16) -0.0021(14) 0.0031(14) -0.0004(14)
N14 0.028(2) 0.030(2) 0.0263(17) -0.0048(15) 0.0055(15) -0.0014(15)
N15 0.044(3) 0.056(3) 0.039(2) -0.007(2) -0.0049(19) -0.009(2)
N16 0.057(3) 0.038(2) 0.038(2) -0.0094(19) 0.014(2) -0.004(2)
N17 0.032(2) 0.061(3) 0.062(3) 0.008(2) 0.013(2) -0.001(2)
C1 0.033(3) 0.029(2) 0.041(3) 0.005(2) 0.016(2) -0.0027(19)
C2 0.045(3) 0.028(3) 0.049(3) 0.003(2) 0.014(2) 0.001(2)
C3 0.020(2) 0.029(2) 0.034(2) 0.0005(19) 0.0081(18) 0.0008(18)
C4 0.025(3) 0.036(3) 0.057(3) -0.008(2) 0.005(2) -0.001(2)
C5 0.021(2) 0.053(3) 0.070(3) 0.027(3) 0.009(2) -0.005(2)
C6 0.030(3) 0.074(4) 0.039(3) 0.009(3) -0.006(2) -0.029(3)
C7 0.056(3) 0.054(3) 0.051(3) -0.017(3) 0.015(3) -0.042(3)
C8 0.022(2) 0.049(3) 0.068(3) 0.028(3) 0.012(2) -0.003(2)
C9 0.038(3) 0.082(4) 0.031(2) 0.020(3) 0.007(2) -0.027(3)
C10 0.039(3) 0.078(4) 0.049(3) -0.025(3) 0.026(2) -0.029(3)
C11 0.017(2) 0.028(2) 0.025(2) -0.0009(18) 0.0010(16) 0.0013(17)
C12 0.020(2) 0.030(2) 0.024(2) -0.0021(18) -0.0009(16) 0.0047(18)
C13 0.022(2) 0.032(2) 0.031(2) -0.0052(19) -0.0052(18) 0.0010(18)
C14 0.023(2) 0.028(2) 0.041(2) -0.002(2) -0.0024(19) 0.0030(19)
C15 0.029(3) 0.025(2) 0.050(3) -0.003(2) -0.004(2) 0.002(2)
C16 0.029(3) 0.028(2) 0.040(2) 0.007(2) 0.001(2) 0.004(2)
C17 0.032(2) 0.021(2) 0.0206(19) 0.0001(17) 0.0014(17) 0.0007(18)
C18 0.033(2) 0.030(2) 0.029(2) 0.0003(18) 0.0056(18) -0.004(2)
C19 0.036(3) 0.034(2) 0.029(2) 0.0062(19) 0.007(2) -0.006(2)
C20 0.036(3) 0.029(2) 0.027(2) 0.0001(19) 0.003(2) 0.001(2)
C21 0.048(3) 0.034(3) 0.032(2) 0.000(2) 0.011(2) 0.002(2)
C22 0.033(3) 0.035(3) 0.031(2) 0.000(2) 0.011(2) 0.003(2)
O1 0.069(3) 0.055(2) 0.048(2) -0.0035(17) 0.0356(19) -0.0036(19)
O2 0.091(3) 0.044(2) 0.070(2) 0.0250(19) 0.022(2) 0.017(2)
O3 0.0328(19) 0.047(2) 0.059(2) -0.0257(17) 0.0011(16) -0.0069(16)
O4 0.0211(19) 0.053(2) 0.097(3) -0.005(2) -0.0092(18) 0.0107(16)
N18 0.027(2) 0.030(2) 0.039(2) -0.0032(16) 0.0085(16) 0.0022(16)
C23 0.071(4) 0.089(5) 0.107(5) -0.026(4) 0.051(4) -0.044(4)
C24 0.056(4) 0.061(3) 0.054(3) -0.017(3) 0.013(3) -0.008(3)
C25 0.040(3) 0.091(4) 0.049(3) 0.011(3) -0.004(2) 0.009(3)
C26 0.098(5) 0.062(4) 0.059(4) 0.001(3) 0.014(3) 0.048(4)
C27 0.036(3) 0.061(3) 0.041(3) 0.001(2) -0.001(2) 0.000(2)
Cl1 0.0665(10) 0.1224(15) 0.0427(7) -0.0135(8) -0.0065(7) 0.0052(9)
Cl2 0.0768(12) 0.1013(13) 0.0764(10) -0.0201(10) 0.0087(9) 0.0315(10)

loop_
_atom_type_symbol
_atom_type_description
_atom_type_scat_dispersion_real
_atom_type_scat_dispersion_imag
_atom_type_scat_source
C C 0.0033 0.0016 'International Tables Vol C Tables 4.2.6.8 and 6.1.1.4'
H H 0.0000 0.0000 'International Tables Vol C Tables 4.2.6.8 and 6.1.1.4'
N N 0.0061 0.0033 'International Tables Vol C Tables 4.2.6.8 and 6.1.1.4'
O O 0.0106 0.0060 'International Tables Vol C Tables 4.2.6.8 and 6.1.1.4'
Cl Cl 0.1484 0.1585 'International Tables Vol C Tables 4.2.6.8 and 6.1.1.4'
Mo Mo -1.6832 0.6857 'International Tables Vol C Tables 4.2.6.8 and 6.1.1.4'

loop_
_geom_angle_atom_site_label_1
_geom_angle_atom_site_label_2
_geom_angle_atom_site_label_3
_geom_angle
C1 Mo1 C2 78.68(18)
C1 Mo1 C6 103.54(19)
C2 Mo1 C6 103.2(2)
C1 Mo1 N1 93.45(15)
C2 Mo1 N1 88.74(16)
C6 Mo1 N1 160.76(14)
C1 Mo1 N5 99.55(14)
C2 Mo1 N5 166.00(16)
C6 Mo1 N5 90.69(16)
N1 Mo1 N5 77.46(11)
C1 Mo1 N12 171.45(15)
C2 Mo1 N12 100.11(15)
C6 Mo1 N12 84.99(16)
N1 Mo1 N12 78.04(11)
N5 Mo1 N12 79.54(11)
C1 Mo1 C7 104.63(17)
C2 Mo1 C7 67.60(19)
C6 Mo1 C7 36.90(17)
N1 Mo1 C7 146.07(16)
N5 Mo1 C7 125.84(16)
N12 Mo1 C7 82.48(14)
C1 Mo1 C5 71.50(19)
C2 Mo1 C5 109.90(18)
C6 Mo1 C5 35.12(17)
N1 Mo1 C5 152.37(15)
N5 Mo1 C5 82.28(14)
N12 Mo1 C5 116.59(15)
C7 Mo1 C5 61.54(18)
C4 Mo2 C3 76.72(17)
C4 Mo2 N1 91.43(16)
C3 Mo2 N1 93.35(14)
C4 Mo2 C9 103.9(2)
C3 Mo2 C9 102.74(17)
N1 Mo2 C9 159.86(15)
C4 Mo2 N6 166.78(16)
C3 Mo2 N6 98.08(14)
N1 Mo2 N6 76.62(11)
C9 Mo2 N6 89.04(16)
C4 Mo2 N13 101.02(15)
C3 Mo2 N13 170.05(13)
N1 Mo2 N13 76.95(11)
C9 Mo2 N13 87.21(15)
N6 Mo2 N13 81.99(11)
C4 Mo2 C8 106.91(17)
C3 Mo2 C8 68.72(17)
N1 Mo2 C8 149.76(14)
C9 Mo2 C8 36.28(17)
N6 Mo2 C8 81.90(13)
N13 Mo2 C8 120.98(14)
C4 Mo2 C10 70.7(2)
C3 Mo2 C10 106.36(16)
N1 Mo2 C10 148.88(15)
C9 Mo2 C10 35.53(18)
N6 Mo2 C10 122.52(16)
N13 Mo2 C10 81.65(14)
C8 Mo2 C10 61.35(17)
N2 N1 Mo2 117.9(3)
N2 N1 Mo1 119.7(2)
Mo2 N1 Mo1 122.00(14)
N3 N2 N1 179.6(5)
N5 N4 C11 104.2(3)
N4 N5 N6 109.2(3)
N4 N5 Mo1 128.5(2)
N6 N5 Mo1 122.2(2)
N7 N6 N5 109.2(3)
N7 N6 Mo2 126.7(2)
N5 N6 Mo2 124.0(2)
N6 N7 C11 104.0(3)
N12 N11 C17 104.3(3)
N11 N12 N13 109.5(3)
N11 N12 Mo1 126.7(2)
N13 N12 Mo1 123.2(2)
N14 N13 N12 109.6(3)
N14 N13 Mo2 128.2(2)
N12 N13 Mo2 122.1(2)
N13 N14 C17 103.1(3)
O1 C1 Mo1 176.0(4)
O2 C2 Mo1 175.8(4)
O3 C3 Mo2 174.3(4)
O4 C4 Mo2 174.7(4)
C6 C5 Mo1 67.3(3)
C5 C6 C7 115.8(4)
C5 C6 Mo1 77.6(3)
C7 C6 Mo1 75.9(3)
C6 C7 Mo1 67.2(2)
C9 C8 Mo2 67.4(2)
C10 C9 C8 115.8(4)
C10 C9 Mo2 77.4(3)
C8 C9 Mo2 76.3(2)
C9 C10 Mo2 67.1(2)
N4 C11 N7 113.3(3)
N4 C11 C12 121.4(3)
N7 C11 C12 125.3(3)
C13 C12 C11 125.5(4)
C13 C12 C14 119.7(4)
C11 C12 C14 114.8(3)
C12 C13 C16 124.1(4)
C12 C13 C15 119.7(4)
C16 C13 C15 116.2(4)
N8 C14 C12 178.4(5)
N9 C15 C13 179.1(5)
N10 C16 C13 174.7(5)
N11 C17 N14 113.5(3)
N11 C17 C18 121.0(4)
N14 C17 C18 125.3(4)
C19 C18 C20 119.3(4)
C19 C18 C17 124.2(4)
C20 C18 C17 116.4(4)
C18 C19 C22 123.2(4)
C18 C19 C21 120.0(4)
C22 C19 C21 116.7(4)
N15 C20 C18 177.4(5)
N16 C21 C19 176.7(5)
N17 C22 C19 177.4(5)
C25 N18 C26 108.1(4)
C25 N18 C23 109.4(4)
C26 N18 C23 109.8(4)
C25 N18 C24 109.7(3)
C26 N18 C24 109.1(4)
C23 N18 C24 110.7(4)
Cl1 C27 Cl2 108.3(3)

loop_
_geom_bond_atom_site_label_1
_geom_bond_atom_site_label_2
_geom_bond_distance
Mo1 C1 1.937(4)
Mo1 C2 1.944(5)
Mo1 C6 2.197(4)
Mo1 N1 2.197(3)
Mo1 N5 2.261(3)
Mo1 N12 2.278(3)
Mo1 C7 2.310(4)
Mo1 C5 2.325(4)
Mo2 C4 1.936(5)
Mo2 C3 1.945(4)
Mo2 N1 2.184(3)
Mo2 C9 2.209(4)
Mo2 N6 2.277(3)
Mo2 N13 2.289(3)
Mo2 C8 2.325(4)
Mo2 C10 2.340(4)
N1 N2 1.224(4)
N2 N3 1.142(4)
N4 N5 1.328(4)
N4 C11 1.333(5)
N5 N6 1.353(4)
N6 N7 1.331(4)
N7 C11 1.336(5)
N8 C14 1.124(5)
N9 C15 1.144(5)
N10 C16 1.138(5)
N11 N12 1.320(4)
N11 C17 1.323(5)
N12 N13 1.346(4)
N13 N14 1.329(4)
N14 C17 1.347(5)
N15 C20 1.138(5)
N16 C21 1.129(5)
N17 C22 1.136(5)
C1 O1 1.160(5)
C2 O2 1.151(5)
C3 O3 1.154(4)
C4 O4 1.160(5)
C5 C6 1.370(7)
C6 C7 1.430(7)
C8 C9 1.416(7)
C9 C10 1.394(7)
C11 C12 1.452(5)
C12 C13 1.350(6)
C12 C14 1.464(6)
C13 C16 1.427(6)
C13 C15 1.449(6)
C17 C18 1.463(5)
C18 C19 1.351(6)
C18 C20 1.446(6)
C19 C22 1.434(6)
C19 C21 1.465(6)
N18 C25 1.479(5)
N18 C26 1.486(6)
N18 C23 1.489(6)
N18 C24 1.494(5)
C27 Cl1 1.742(4)
C27 Cl2 1.767(5)
